data_4021499
loop_
_publ_author_name
'R. Brandon Miles'
'Chad E. Davis'
'Robert M. Coates'

_publ_contact_author_address
;Department of Chemistry
University of Illinois
600 South Mathews Avenue, Urbana, IL  61801 (USA)
;
_publ_contact_author_email coates@scs.uiuc.edu
_publ_contact_author_fax (+1)217-244-8024
_publ_contact_author_name 'Robert M. Coates'
_publ_section_title
;
 Syn- and Anti-Selective Prins Cyclizations of \d,\e-Unsaturated
 Ketones to 1,3-Halohydrins with Lewis Acids
;
_journal_name_full 'Journal of Organic Chemistry'
_journal_page_first 1493
_journal_page_last 1501
_journal_paper_doi 10.1021/jo052142n
_journal_volume 71
_journal_year 2006
_chemical_absolute_configuration rmad
_chemical_compound_source synthesis
_chemical_formula_moiety 'C13 H23 Cl O'
_chemical_formula_sum 'C13 H23 Cl O'
_chemical_formula_weight 230.76
_chemical_melting_point 318
_chemical_name_common (1S,3R,6R,9R)-3-Chloro-5,5,9-trimethylbicyclo[4.4.0]decan-1-ol
_chemical_name_systematic (1S,3R,6R,9R)-3-Chloro-5,5,9-trimethylbicyclo[4.4.0]decan-1-ol
_space_group_IT_number 19
_space_group_name_Hall 'P 2ac 2ab'
_space_group_name_H-M_alt 'P 21 21 21'
_symmetry_cell_setting orthorhombic
_symmetry_Int_Tables_number 19
_symmetry_space_group_name_Hall 'P 2ac 2ab'
_symmetry_space_group_name_H-M 'P 21 21 21'
_atom_sites_solution_hydrogens geom
_atom_sites_solution_primary direct
_atom_sites_solution_secondary difmap
_audit_creation_method SHELXL-97
_audit_update_record
; 
2005-03-21  text and data added, rbm 
;
_cell_angle_alpha 90.00
_cell_angle_beta 90.00
_cell_angle_gamma 90.00
_cell_formula_units_Z 4
_cell_length_a 5.7016(9)
_cell_length_b 13.263(2)
_cell_length_c 17.305(3)
_cell_measurement_reflns_used 985
_cell_measurement_temperature 193(2)
_cell_measurement_theta_max 26.2
_cell_measurement_theta_min 2.8
_cell_volume 1308.6(4)
_computing_cell_refinement 'SAINT V6.22 (Bruker, 2001)'
_computing_data_collection 'SMART V5.625 (Bruker, 2001)'
_computing_data_reduction 'SAINT V6.22 (Bruker, 2001)'
_computing_molecular_graphics 'SHELXTL V6.12 (Bruker, 2001)'
_computing_publication_material 'CIFTAB (Sheldrick, 2001)'
_computing_structure_refinement 'SHELXTL V6.12 (Bruker, 2001)'
_computing_structure_solution 'SHELXTL V6.12 (Bruker, 2001)'
_diffrn_ambient_temperature 193(2)
_diffrn_measured_fraction_theta_full 0.997
_diffrn_measured_fraction_theta_max 0.997
_diffrn_measurement_device 'Siemens Platform/CCD'
_diffrn_measurement_method 'profile data from \w scans'
_diffrn_radiation_monochromator graphite
_diffrn_radiation_type MoK\a
_diffrn_radiation_wavelength 0.71073
_diffrn_radiation_wavelength_id pub5face
_diffrn_reflns_av_R_equivalents 0.0537
_diffrn_reflns_av_sigmaI/netI 0.0482
_diffrn_reflns_limit_h_max 7
_diffrn_reflns_limit_h_min -7
_diffrn_reflns_limit_k_max 17
_diffrn_reflns_limit_k_min -17
_diffrn_reflns_limit_l_max 22
_diffrn_reflns_limit_l_min -22
_diffrn_reflns_number 10050
_diffrn_reflns_theta_full 28.30
_diffrn_reflns_theta_max 28.30
_diffrn_reflns_theta_min 1.93
_diffrn_source 'normal-focus sealed tube'
_diffrn_standards_decay_% 1.2
_diffrn_standards_interval_time 306
_diffrn_standards_number 113
_exptl_absorpt_coefficient_mu 0.267
_exptl_absorpt_correction_T_max 0.97139
_exptl_absorpt_correction_T_min 0.89065
_exptl_absorpt_correction_type numerical
_exptl_absorpt_process_details '(Bruker, 2001)'
_exptl_crystal_colour colorless
_exptl_crystal_density_diffrn 1.171
_exptl_crystal_description columnar
_exptl_crystal_F_000 504
_exptl_crystal_id pub5face
_exptl_crystal_preparation
; 
The data crystal was mounted using oil (Parantone-N, Exxon) to a 
0.4 mm cryo-loop (Hampton Research) with the (0 -1 -1) scattering planes 
roughly normal to the spindle axis. 
;
_exptl_crystal_recrystallization_method 'recrystallized from pentane at 0 C'
_exptl_crystal_size_max 0.64
_exptl_crystal_size_mid 0.16
_exptl_crystal_size_min 0.16
_refine_diff_density_max 0.287
_refine_diff_density_min -0.210
_refine_diff_density_rms 0.041
_refine_ls_abs_structure_details 'Flack H D (1983), Acta Cryst. A39, 876-881'
_refine_ls_abs_structure_Flack 0.02(6)
_refine_ls_extinction_method none
_refine_ls_goodness_of_fit_ref 0.973
_refine_ls_hydrogen_treatment noref
_refine_ls_matrix_type full
_refine_ls_number_parameters 140
_refine_ls_number_reflns 3221
_refine_ls_number_restraints 0
_refine_ls_restrained_S_all 0.973
_refine_ls_R_factor_all 0.0649
_refine_ls_R_factor_gt 0.0411
_refine_ls_shift/su_max 0.000
_refine_ls_shift/su_mean 0.000
_refine_ls_structure_factor_coef Fsqd
_refine_ls_weighting_details 'calc w=1/[\s^2^(Fo^2^)+(0.0504P)^2^+0.0000P] where P=(Fo^2^+2Fc^2^)/3'
_refine_ls_weighting_scheme calc
_refine_ls_wR_factor_gt 0.0895
_refine_ls_wR_factor_ref 0.0957
_reflns_number_gt 2348
_reflns_number_total 3221
_reflns_threshold_expression >2sigma(I)
_cod_data_source_file jo052142nsi20051013_043225.cif
_cod_original_sg_symbol_Hall 'P 2ac 2ab '
_cod_database_code 4021499

loop_
_symmetry_equiv_pos_as_xyz
'x, y, z'
'-x+1/2, -y, z+1/2'
'-x, y+1/2, -z+1/2'
'x+1/2, -y+1/2, -z'

loop_
_atom_site_label
_atom_site_type_symbol
_atom_site_fract_x
_atom_site_fract_y
_atom_site_fract_z
_atom_site_U_iso_or_equiv
_atom_site_adp_type
_atom_site_occupancy
_atom_site_symmetry_multiplicity
_atom_site_calc_flag
_atom_site_refinement_flags
Cl1 Cl 0.18629(11) 0.39321(4) 0.37880(3) 0.05707(18) Uani 1 1 d .
O1 O 0.5548(2) 0.09361(10) 0.42825(6) 0.0371(3) Uani 1 1 d .
H1A H 0.5793 0.0999 0.4759 0.056 Uiso 1 1 calc R
C1 C 0.3063(3) 0.08989(12) 0.41412(9) 0.0303(4) Uani 1 1 d .
C2 C 0.1867(4) 0.01835(12) 0.47091(10) 0.0385(4) Uani 1 1 d .
H2A H 0.0148 0.0255 0.4650 0.046 Uiso 1 1 calc R
H2B H 0.2273 0.0397 0.5241 0.046 Uiso 1 1 calc R
C3 C 0.2503(4) -0.09389(13) 0.46189(12) 0.0508(5) Uani 1 1 d .
H3A H 0.1348 -0.1332 0.4932 0.061 Uiso 1 1 calc R
C4 C 0.2148(4) -0.12423(13) 0.37722(12) 0.0613(6) Uani 1 1 d .
H4A H 0.2693 -0.1945 0.3700 0.074 Uiso 1 1 calc R
H4B H 0.0453 -0.1221 0.3650 0.074 Uiso 1 1 calc R
C5 C 0.3458(4) -0.05590(13) 0.32142(11) 0.0485(5) Uani 1 1 d .
H5A H 0.3164 -0.0784 0.2677 0.058 Uiso 1 1 calc R
H5B H 0.5164 -0.0608 0.3314 0.058 Uiso 1 1 calc R
C6 C 0.2671(3) 0.05392(12) 0.33045(10) 0.0327(4) Uani 1 1 d .
H6A H 0.0931 0.0529 0.3233 0.039 Uiso 1 1 calc R
C7 C 0.3616(3) 0.12711(13) 0.26740(9) 0.0337(4) Uani 1 1 d .
C8 C 0.2660(3) 0.23335(12) 0.28373(10) 0.0356(4) Uani 1 1 d .
H8A H 0.3393 0.2816 0.2473 0.043 Uiso 1 1 calc R
H8B H 0.0948 0.2339 0.2742 0.043 Uiso 1 1 calc R
C9 C 0.3122(3) 0.26838(11) 0.36600(9) 0.0351(4) Uani 1 1 d .
H9A H 0.4854 0.2721 0.3747 0.042 Uiso 1 1 calc R
C10 C 0.2054(3) 0.19641(12) 0.42447(10) 0.0330(4) Uani 1 1 d .
H10A H 0.0331 0.1945 0.4177 0.040 Uiso 1 1 calc R
H10B H 0.2391 0.2207 0.4774 0.040 Uiso 1 1 calc R
C11 C 0.4954(4) -0.12172(15) 0.49136(13) 0.0625(6) Uani 1 1 d .
H11A H 0.5114 -0.1953 0.4929 0.094 Uiso 1 1 calc R
H11B H 0.5175 -0.0943 0.5434 0.094 Uiso 1 1 calc R
H11C H 0.6141 -0.0934 0.4566 0.094 Uiso 1 1 calc R
C12 C 0.2666(3) 0.09567(16) 0.18740(10) 0.0476(5) Uani 1 1 d .
H12A H 0.3096 0.1467 0.1490 0.071 Uiso 1 1 calc R
H12B H 0.0954 0.0897 0.1898 0.071 Uiso 1 1 calc R
H12C H 0.3345 0.0306 0.1726 0.071 Uiso 1 1 calc R
C13 C 0.6288(3) 0.12917(14) 0.26168(11) 0.0434(5) Uani 1 1 d .
H13A H 0.6761 0.1751 0.2201 0.065 Uiso 1 1 calc R
H13B H 0.6869 0.0612 0.2505 0.065 Uiso 1 1 calc R
H13C H 0.6949 0.1526 0.3108 0.065 Uiso 1 1 calc R

loop_
_atom_site_aniso_label
_atom_site_aniso_U_11
_atom_site_aniso_U_22
_atom_site_aniso_U_33
_atom_site_aniso_U_23
_atom_site_aniso_U_13
_atom_site_aniso_U_12
Cl1 0.0898(4) 0.0316(2) 0.0498(3) 0.0053(2) 0.0073(3) 0.0106(3)
O1 0.0363(7) 0.0420(7) 0.0329(7) 0.0028(6) -0.0035(5) 0.0004(6)
C1 0.0325(9) 0.0291(8) 0.0294(8) -0.0003(7) 0.0028(7) -0.0011(7)
C2 0.0476(12) 0.0311(8) 0.0367(10) 0.0009(8) 0.0093(9) -0.0032(9)
C3 0.0711(14) 0.0301(9) 0.0513(12) 0.0055(9) 0.0141(10) -0.0061(10)
C4 0.0873(17) 0.0326(11) 0.0640(14) -0.0108(10) 0.0092(13) -0.0087(10)
C5 0.0678(13) 0.0375(10) 0.0403(11) -0.0092(9) 0.0081(11) 0.0006(10)
C6 0.0345(9) 0.0311(8) 0.0325(9) -0.0045(7) 0.0046(8) -0.0028(7)
C7 0.0321(9) 0.0437(11) 0.0252(8) -0.0024(7) 0.0005(7) -0.0016(8)
C8 0.0342(10) 0.0407(10) 0.0320(9) 0.0053(8) 0.0004(7) -0.0025(8)
C9 0.0424(11) 0.0270(8) 0.0360(10) 0.0020(7) 0.0012(9) 0.0040(8)
C10 0.0396(10) 0.0310(8) 0.0285(9) -0.0021(7) 0.0027(8) 0.0009(8)
C11 0.0870(18) 0.0376(12) 0.0631(14) 0.0107(10) 0.0115(13) 0.0161(11)
C12 0.0484(11) 0.0637(12) 0.0306(10) -0.0057(9) 0.0007(8) -0.0024(10)
C13 0.0331(10) 0.0580(13) 0.0391(10) 0.0046(9) 0.0072(8) 0.0001(9)

loop_
_atom_type_symbol
_atom_type_description
_atom_type_scat_dispersion_real
_atom_type_scat_dispersion_imag
_atom_type_scat_source
C C 0.0033 0.0016 'International Tables Vol C Tables 4.2.6.8 and 6.1.1.4'
H H 0.0000 0.0000 'International Tables Vol C Tables 4.2.6.8 and 6.1.1.4'
O O 0.0106 0.0060 'International Tables Vol C Tables 4.2.6.8 and 6.1.1.4'
Cl Cl 0.1484 0.1585 'International Tables Vol C Tables 4.2.6.8 and 6.1.1.4'

loop_
_exptl_crystal_face_index_h
_exptl_crystal_face_index_k
_exptl_crystal_face_index_l
_exptl_crystal_face_perp_dist
0.00 1.00 -1.00 0.0800
0.00 -1.00 1.00 0.0800
0.00 1.00 1.00 0.0800
0.00 -1.00 -1.00 0.0800
-1.00 0.00 0.00 0.3200
1.00 0.00 0.00 0.3200
-1.00 1.00 3.00 0.2000

loop_
_geom_angle_atom_site_label_1
_geom_angle_atom_site_label_2
_geom_angle_atom_site_label_3
_geom_angle
C1 O1 H1A 109.5
O1 C1 C2 110.59(14)
O1 C1 C10 108.51(14)
C2 C1 C10 109.24(13)
O1 C1 C6 108.24(13)
C2 C1 C6 110.35(13)
C10 C1 C6 109.89(13)
C1 C2 C3 115.48(15)
C1 C2 H2A 108.4
C3 C2 H2A 108.4
C1 C2 H2B 108.4
C3 C2 H2B 108.4
H2A C2 H2B 107.5
C11 C3 C4 112.04(18)
C11 C3 C2 114.45(18)
C4 C3 C2 108.63(16)
C11 C3 H3A 107.1
C4 C3 H3A 107.1
C2 C3 H3A 107.1
C5 C4 C3 112.69(16)
C5 C4 H4A 109.1
C3 C4 H4A 109.1
C5 C4 H4B 109.1
C3 C4 H4B 109.1
H4A C4 H4B 107.8
C4 C5 C6 110.97(16)
C4 C5 H5A 109.4
C6 C5 H5A 109.4
C4 C5 H5B 109.4
C6 C5 H5B 109.4
H5A C5 H5B 108.0
C5 C6 C1 110.35(15)
C5 C6 C7 114.83(15)
C1 C6 C7 114.55(13)
C5 C6 H6A 105.4
C1 C6 H6A 105.4
C7 C6 H6A 105.4
C13 C7 C8 110.44(15)
C13 C7 C12 107.25(15)
C8 C7 C12 106.75(14)
C13 C7 C6 113.70(15)
C8 C7 C6 108.67(14)
C12 C7 C6 109.80(15)
C9 C8 C7 113.01(14)
C9 C8 H8A 109.0
C7 C8 H8A 109.0
C9 C8 H8B 109.0
C7 C8 H8B 109.0
H8A C8 H8B 107.8
C10 C9 C8 111.25(14)
C10 C9 Cl1 109.45(12)
C8 C9 Cl1 108.90(12)
C10 C9 H9A 109.1
C8 C9 H9A 109.1
Cl1 C9 H9A 109.1
C9 C10 C1 110.52(13)
C9 C10 H10A 109.5
C1 C10 H10A 109.5
C9 C10 H10B 109.5
C1 C10 H10B 109.5
H10A C10 H10B 108.1
C3 C11 H11A 109.5
C3 C11 H11B 109.5
H11A C11 H11B 109.5
C3 C11 H11C 109.5
H11A C11 H11C 109.5
H11B C11 H11C 109.5
C7 C12 H12A 109.5
C7 C12 H12B 109.5
H12A C12 H12B 109.5
C7 C12 H12C 109.5
H12A C12 H12C 109.5
H12B C12 H12C 109.5
C7 C13 H13A 109.5
C7 C13 H13B 109.5
H13A C13 H13B 109.5
C7 C13 H13C 109.5
H13A C13 H13C 109.5
H13B C13 H13C 109.5

loop_
_geom_bond_atom_site_label_1
_geom_bond_atom_site_label_2
_geom_bond_distance
Cl1 C9 1.8181(16)
O1 C1 1.439(2)
O1 H1A 0.8400
C1 C2 1.527(2)
C1 C10 1.536(2)
C1 C6 1.541(2)
C2 C3 1.540(2)
C2 H2A 0.9900
C2 H2B 0.9900
C3 C11 1.533(3)
C3 C4 1.533(3)
C3 H3A 1.0000
C4 C5 1.521(3)
C4 H4A 0.9900
C4 H4B 0.9900
C5 C6 1.532(2)
C5 H5A 0.9900
C5 H5B 0.9900
C6 C7 1.557(2)
C6 H6A 1.0000
C7 C13 1.527(2)
C7 C8 1.537(2)
C7 C12 1.544(2)
C8 C9 1.521(2)
C8 H8A 0.9900
C8 H8B 0.9900
C9 C10 1.518(2)
C9 H9A 1.0000
C10 H10A 0.9900
C10 H10B 0.9900
C11 H11A 0.9800
C11 H11B 0.9800
C11 H11C 0.9800
C12 H12A 0.9800
C12 H12B 0.9800
C12 H12C 0.9800
C13 H13A 0.9800
C13 H13B 0.9800
C13 H13C 0.9800

loop_
_geom_hbond_atom_site_label_D
_geom_hbond_atom_site_label_H
_geom_hbond_atom_site_label_A
_geom_hbond_distance_DH
_geom_hbond_distance_HA
_geom_hbond_distance_DA
_geom_hbond_angle_DHA
_geom_hbond_site_symmetry_A
O1 H1A Cl1 0.84 2.59 3.4267(13) 174.6 4_556

loop_
_geom_torsion_atom_site_label_1
_geom_torsion_atom_site_label_2
_geom_torsion_atom_site_label_3
_geom_torsion_atom_site_label_4
_geom_torsion
O1 C1 C2 C3 -66.8(2)
C10 C1 C2 C3 173.86(16)
C6 C1 C2 C3 52.9(2)
C1 C2 C3 C11 74.4(2)
C1 C2 C3 C4 -51.7(2)
C11 C3 C4 C5 -73.9(2)
C2 C3 C4 C5 53.6(2)
C3 C4 C5 C6 -58.8(2)
C4 C5 C6 C1 57.9(2)
C4 C5 C6 C7 -170.83(17)
O1 C1 C6 C5 67.03(17)
C2 C1 C6 C5 -54.11(19)
C10 C1 C6 C5 -174.63(15)
O1 C1 C6 C7 -64.41(17)
C2 C1 C6 C7 174.44(15)
C10 C1 C6 C7 53.92(18)
C5 C6 C7 C13 -57.2(2)
C1 C6 C7 C13 72.09(19)
C5 C6 C7 C8 179.40(15)
C1 C6 C7 C8 -51.34(19)
C5 C6 C7 C12 63.0(2)
C1 C6 C7 C12 -167.76(14)
C13 C7 C8 C9 -72.87(19)
C12 C7 C8 C9 170.86(15)
C6 C7 C8 C9 52.5(2)
C7 C8 C9 C10 -58.1(2)
C7 C8 C9 Cl1 -178.82(12)
C8 C9 C10 C1 58.8(2)
Cl1 C9 C10 C1 179.17(11)
O1 C1 C10 C9 62.19(17)
C2 C1 C10 C9 -177.18(15)
C6 C1 C10 C9 -55.98(19)

loop_
_cod_related_entry_id
_cod_related_entry_database
_cod_related_entry_code
1 ChemSpider 9883161
